data_2018506
loop_
_publ_author_name
'Duan, Xin-E'
'Tong, Hong-Bo'
'Bai, Sheng-Di'
'Wei, Xue-Hong'
'Liu, Dian-Sheng'

_publ_section_title
;
 <i>meso</i>-Bis{\h^5^-1-[1-(dimethylamino)ethenyl]-3-(trimethylsilyl)cyclopentadienyl}iron(II)
 and the cobalt(II) analogue
;
_journal_coeditor_code SF3173
_journal_issue 6
_journal_name_full 'Acta Crystallographica Section C'
_journal_page_first m139
_journal_page_last m142
_journal_paper_doi 10.1107/S0108270112019312
_journal_volume 68
_journal_year 2012
_chemical_formula_iupac '[Co (C12 H20 N Si)2]'
_chemical_formula_moiety 'C24 H40 Co N2 Si2'
_chemical_formula_sum 'C24 H40 Co N2 Si2'
_chemical_formula_weight 471.69
_chemical_melting_point_gt 353
_chemical_melting_point_lt 355
_chemical_name_systematic
;
<i>meso</i>-bis{\h^5^-1-[1-(dimethylamino)ethenyl]-3-
(trimethylsilyl)cyclopentadienyl}cobalt(II)
;
_space_group_IT_number 2
_symmetry_cell_setting triclinic
_symmetry_space_group_name_Hall '-P 1'
_symmetry_space_group_name_H-M 'P -1'
_atom_sites_solution_hydrogens geom
_atom_sites_solution_primary direct
_atom_sites_solution_secondary difmap
_audit_creation_method SHELXL97
_cell_angle_alpha 105.531(3)
_cell_angle_beta 111.101(3)
_cell_angle_gamma 102.658(3)
_cell_formula_units_Z 1
_cell_length_a 7.891(2)
_cell_length_b 9.363(3)
_cell_length_c 10.440(3)
_cell_measurement_reflns_used 1963
_cell_measurement_temperature 213(2)
_cell_measurement_theta_max 27.131
_cell_measurement_theta_min 2.256
_cell_volume 649.2(3)
_computing_cell_refinement 'SAINT (Siemens, 1996)'
_computing_data_collection 'SMART (Siemens, 1996)'
_computing_data_reduction 'SAINT (Siemens, 1996)'
_computing_molecular_graphics 'SHELXTL (Sheldrick, 2008)'
_computing_publication_material 'SHELXTL (Sheldrick, 2008)'
_computing_structure_refinement 'SHELXL97 (Sheldrick, 2008)'
_computing_structure_solution 'SHELXS97 (Sheldrick, 2008)'
_diffrn_ambient_temperature 213(2)
_diffrn_measured_fraction_theta_full 0.977
_diffrn_measured_fraction_theta_max 0.977
_diffrn_measurement_device_type 'Siemens SMART CCD area-detector'
_diffrn_measurement_method \w
_diffrn_radiation_monochromator graphite
_diffrn_radiation_source 'fine-focus sealed tube'
_diffrn_radiation_type MoK\a
_diffrn_radiation_wavelength 0.71073
_diffrn_reflns_av_R_equivalents 0.0172
_diffrn_reflns_av_sigmaI/netI 0.0362
_diffrn_reflns_limit_h_max 9
_diffrn_reflns_limit_h_min -9
_diffrn_reflns_limit_k_max 11
_diffrn_reflns_limit_k_min -11
_diffrn_reflns_limit_l_max 12
_diffrn_reflns_limit_l_min -9
_diffrn_reflns_number 3180
_diffrn_reflns_theta_full 25.01
_diffrn_reflns_theta_max 25.01
_diffrn_reflns_theta_min 2.26
_exptl_absorpt_coefficient_mu 0.766
_exptl_absorpt_correction_T_max 0.8619
_exptl_absorpt_correction_T_min 0.8029
_exptl_absorpt_correction_type multi-scan
_exptl_absorpt_process_details '(SADABS; Sheldrick, 1996)'
_exptl_crystal_colour brown
_exptl_crystal_density_diffrn 1.206
_exptl_crystal_density_method 'not measured'
_exptl_crystal_description prism
_exptl_crystal_F_000 253
_exptl_crystal_size_max 0.30
_exptl_crystal_size_mid 0.20
_exptl_crystal_size_min 0.20
_refine_diff_density_max 0.239
_refine_diff_density_min -0.384
_refine_ls_extinction_method none
_refine_ls_goodness_of_fit_ref 1.084
_refine_ls_hydrogen_treatment constr
_refine_ls_matrix_type full
_refine_ls_number_parameters 138
_refine_ls_number_reflns 2240
_refine_ls_number_restraints 0
_refine_ls_restrained_S_all 1.084
_refine_ls_R_factor_all 0.0394
_refine_ls_R_factor_gt 0.0365
_refine_ls_shift/su_max 0.000
_refine_ls_shift/su_mean 0.000
_refine_ls_structure_factor_coef Fsqd
_refine_ls_weighting_details 'calc w = 1/[\s^2^(Fo^2^)+(0.0464P)^2^+0.1772P] where P=(Fo^2^+2Fc^2^)/3'
_refine_ls_weighting_scheme calc
_refine_ls_wR_factor_gt 0.0910
_refine_ls_wR_factor_ref 0.0928
_reflns_number_gt 2076
_reflns_number_total 2240
_reflns_threshold_expression I>2\s(I)
_cod_data_source_file sf3173.cif
_cod_data_source_block III
_cod_database_code 2018506
_cod_database_fobs_code 2018506

loop_
_symmetry_equiv_pos_as_xyz
'x, y, z'
'-x, -y, -z'

loop_
_atom_site_type_symbol
_atom_site_label
_atom_site_fract_x
_atom_site_fract_y
_atom_site_fract_z
_atom_site_U_iso_or_equiv
_atom_site_adp_type
_atom_site_calc_flag
_atom_site_refinement_flags
_atom_site_occupancy
_atom_site_symmetry_multiplicity
Co Co1 0.5000 0.0000 1.0000 0.02347(15) Uani d S 1 2
N N1 0.2661(3) -0.1351(2) 0.5285(2) 0.0366(5) Uani d . 1 1
Si Si1 0.36534(10) 0.33374(8) 1.14930(7) 0.03285(19) Uani d . 1 1
C C1 0.3288(3) -0.0069(3) 0.7832(2) 0.0272(5) Uani d . 1 1
C C2 0.2594(3) 0.0526(3) 0.8870(3) 0.0283(5) Uani d . 1 1
H H2 0.1366 0.0042 0.8794 0.034 Uiso calc R 1 1
C C3 0.4037(3) 0.1971(3) 1.0053(3) 0.0279(5) Uani d . 1 1
C C4 0.5682(3) 0.2181(3) 0.9774(3) 0.0289(5) Uani d . 1 1
H H4 0.6880 0.3013 1.0376 0.035 Uiso calc R 1 1
C C5 0.5238(3) 0.0931(3) 0.8436(3) 0.0298(5) Uani d . 1 1
H H5 0.6100 0.0796 0.8024 0.036 Uiso calc R 1 1
C C6 0.2186(3) -0.1477(3) 0.6431(3) 0.0297(5) Uani d . 1 1
C C7 0.0921(4) -0.2758(3) 0.6322(3) 0.0408(6) Uani d . 1 1
H H7A 0.0279 -0.3656 0.5432 0.049 Uiso calc R 1 1
H H7B 0.0668 -0.2764 0.7135 0.049 Uiso calc R 1 1
C C8 0.2561(4) 0.0037(4) 0.4914(3) 0.0490(7) Uani d . 1 1
H H8A 0.1232 -0.0153 0.4250 0.074 Uiso calc R 1 1
H H8B 0.3382 0.0234 0.4431 0.074 Uiso calc R 1 1
H H8C 0.3002 0.0951 0.5815 0.074 Uiso calc R 1 1
C C9 0.1853(5) -0.2786(4) 0.3966(3) 0.0575(8) Uani d . 1 1
H H9A 0.2107 -0.3649 0.4252 0.086 Uiso calc R 1 1
H H9B 0.2448 -0.2621 0.3325 0.086 Uiso calc R 1 1
H H9C 0.0463 -0.3045 0.3438 0.086 Uiso calc R 1 1
C C10 0.5746(4) 0.5225(3) 1.2467(3) 0.0538(8) Uani d . 1 1
H H10A 0.6930 0.5022 1.2919 0.081 Uiso calc R 1 1
H H10B 0.5571 0.5945 1.3230 0.081 Uiso calc R 1 1
H H10C 0.5832 0.5697 1.1760 0.081 Uiso calc R 1 1
C C11 0.1368(4) 0.3667(4) 1.0503(3) 0.0546(8) Uani d . 1 1
H H11A 0.1521 0.4163 0.9827 0.082 Uiso calc R 1 1
H H11B 0.1092 0.4350 1.1221 0.082 Uiso calc R 1 1
H H11C 0.0305 0.2659 0.9947 0.082 Uiso calc R 1 1
C C12 0.3350(4) 0.2487(4) 1.2844(3) 0.0495(7) Uani d . 1 1
H H12A 0.2241 0.1508 1.2323 0.074 Uiso calc R 1 1
H H12B 0.3141 0.3233 1.3566 0.074 Uiso calc R 1 1
H H12C 0.4508 0.2276 1.3349 0.074 Uiso calc R 1 1

loop_
_atom_site_aniso_label
_atom_site_aniso_U_11
_atom_site_aniso_U_22
_atom_site_aniso_U_33
_atom_site_aniso_U_12
_atom_site_aniso_U_13
_atom_site_aniso_U_23
Co1 0.0237(2) 0.0235(3) 0.0257(3) 0.00977(18) 0.01146(18) 0.01116(18)
N1 0.0443(12) 0.0380(12) 0.0254(11) 0.0148(10) 0.0153(9) 0.0091(9)
Si1 0.0372(4) 0.0318(4) 0.0314(4) 0.0190(3) 0.0140(3) 0.0109(3)
C1 0.0310(12) 0.0284(12) 0.0266(12) 0.0149(10) 0.0124(10) 0.0142(10)
C2 0.0277(12) 0.0296(13) 0.0305(13) 0.0135(10) 0.0125(10) 0.0134(10)
C3 0.0306(12) 0.0260(12) 0.0284(12) 0.0134(10) 0.0113(10) 0.0121(10)
C4 0.0310(12) 0.0238(12) 0.0315(13) 0.0088(10) 0.0118(10) 0.0134(10)
C5 0.0354(13) 0.0295(13) 0.0319(13) 0.0139(10) 0.0173(11) 0.0174(11)
C6 0.0306(12) 0.0309(13) 0.0280(13) 0.0154(10) 0.0114(10) 0.0107(10)
C7 0.0416(14) 0.0361(15) 0.0356(14) 0.0083(12) 0.0149(12) 0.0080(12)
C8 0.0586(18) 0.0593(19) 0.0399(16) 0.0259(15) 0.0226(14) 0.0293(15)
C9 0.069(2) 0.0542(19) 0.0350(16) 0.0118(16) 0.0249(15) 0.0023(14)
C10 0.0604(19) 0.0377(16) 0.0472(18) 0.0132(14) 0.0181(15) 0.0044(13)
C11 0.0560(18) 0.063(2) 0.0485(18) 0.0424(16) 0.0175(15) 0.0173(15)
C12 0.0551(17) 0.065(2) 0.0512(18) 0.0353(16) 0.0340(15) 0.0289(15)

loop_
_atom_type_symbol
_atom_type_description
_atom_type_scat_dispersion_real
_atom_type_scat_dispersion_imag
_atom_type_scat_source
C C 0.0033 0.0016 'International Tables Vol C Tables 4.2.6.8 and 6.1.1.4'
H H 0.0000 0.0000 'International Tables Vol C Tables 4.2.6.8 and 6.1.1.4'
N N 0.0061 0.0033 'International Tables Vol C Tables 4.2.6.8 and 6.1.1.4'
Si Si 0.0817 0.0704 'International Tables Vol C Tables 4.2.6.8 and 6.1.1.4'
Co Co 0.3494 0.9721 'International Tables Vol C Tables 4.2.6.8 and 6.1.1.4'

loop_
_geom_angle_atom_site_label_1
_geom_angle_atom_site_label_2
_geom_angle_atom_site_label_3
_geom_angle_site_symmetry_1
_geom_angle_site_symmetry_3
_geom_angle
C2 Co1 C2 . 2_657 180.0000(10)
C2 Co1 C5 . . 65.67(9)
C2 Co1 C5 2_657 . 114.33(9)
C2 Co1 C5 . 2_657 114.33(9)
C2 Co1 C5 2_657 2_657 65.67(9)
C5 Co1 C5 . 2_657 180.0000(10)
C2 Co1 C4 . . 65.68(9)
C2 Co1 C4 2_657 . 114.32(9)
C5 Co1 C4 . . 39.89(9)
C5 Co1 C4 2_657 . 140.11(9)
C2 Co1 C4 . 2_657 114.32(9)
C2 Co1 C4 2_657 2_657 65.68(9)
C5 Co1 C4 . 2_657 140.11(9)
C5 Co1 C4 2_657 2_657 39.89(9)
C4 Co1 C4 . 2_657 180.0
C2 Co1 C3 . . 39.80(9)
C2 Co1 C3 2_657 . 140.20(9)
C5 Co1 C3 . . 66.43(9)
C5 Co1 C3 2_657 . 113.57(9)
C4 Co1 C3 . . 39.00(9)
C4 Co1 C3 2_657 . 141.00(9)
C2 Co1 C3 . 2_657 140.20(9)
C2 Co1 C3 2_657 2_657 39.80(9)
C5 Co1 C3 . 2_657 113.57(9)
C5 Co1 C3 2_657 2_657 66.43(9)
C4 Co1 C3 . 2_657 141.00(9)
C4 Co1 C3 2_657 2_657 39.00(9)
C3 Co1 C3 . 2_657 180.0000(10)
C2 Co1 C1 . . 39.19(9)
C2 Co1 C1 2_657 . 140.81(9)
C5 Co1 C1 . . 38.84(9)
C5 Co1 C1 2_657 . 141.16(9)
C4 Co1 C1 . . 65.85(9)
C4 Co1 C1 2_657 . 114.15(9)
C3 Co1 C1 . . 66.39(9)
C3 Co1 C1 2_657 . 113.61(9)
C2 Co1 C1 . 2_657 140.81(9)
C2 Co1 C1 2_657 2_657 39.19(9)
C5 Co1 C1 . 2_657 141.16(9)
C5 Co1 C1 2_657 2_657 38.84(9)
C4 Co1 C1 . 2_657 114.15(9)
C4 Co1 C1 2_657 2_657 65.85(9)
C3 Co1 C1 . 2_657 113.61(9)
C3 Co1 C1 2_657 2_657 66.39(9)
C1 Co1 C1 . 2_657 180.0000(10)
C6 N1 C9 . . 116.3(2)
C6 N1 C8 . . 117.0(2)
C9 N1 C8 . . 111.9(2)
C10 Si1 C12 . . 110.25(15)
C10 Si1 C3 . . 108.65(13)
C12 Si1 C3 . . 112.33(12)
C10 Si1 C11 . . 110.58(15)
C12 Si1 C11 . . 108.16(14)
C3 Si1 C11 . . 106.82(12)
C5 C1 C2 . . 106.0(2)
C5 C1 C6 . . 127.7(2)
C2 C1 C6 . . 126.3(2)
C5 C1 Co1 . . 68.22(12)
C2 C1 Co1 . . 67.81(12)
C6 C1 Co1 . . 127.23(15)
C1 C2 C3 . . 110.5(2)
C1 C2 Co1 . . 73.00(13)
C3 C2 Co1 . . 72.17(12)
C1 C2 H2 . . 124.8
C3 C2 H2 . . 124.8
Co1 C2 H2 . . 121.7
C4 C3 C2 . . 105.2(2)
C4 C3 Si1 . . 128.71(18)
C2 C3 Si1 . . 125.81(17)
C4 C3 Co1 . . 68.73(12)
C2 C3 Co1 . . 68.03(12)
Si1 C3 Co1 . . 132.05(12)
C3 C4 C5 . . 109.4(2)
C3 C4 Co1 . . 72.27(13)
C5 C4 Co1 . . 69.98(13)
C3 C4 H4 . . 125.3
C5 C4 H4 . . 125.3
Co1 C4 H4 . . 124.0
C1 C5 C4 . . 108.7(2)
C1 C5 Co1 . . 72.93(13)
C4 C5 Co1 . . 70.13(13)
C1 C5 H5 . . 125.6
C4 C5 H5 . . 125.6
Co1 C5 H5 . . 122.9
C7 C6 N1 . . 124.3(2)
C7 C6 C1 . . 121.6(2)
N1 C6 C1 . . 114.1(2)
C6 C7 H7A . . 120.0
C6 C7 H7B . . 120.0
H7A C7 H7B . . 120.0
N1 C8 H8A . . 109.5
N1 C8 H8B . . 109.5
H8A C8 H8B . . 109.5
N1 C8 H8C . . 109.5
H8A C8 H8C . . 109.5
H8B C8 H8C . . 109.5
N1 C9 H9A . . 109.5
N1 C9 H9B . . 109.5
H9A C9 H9B . . 109.5
N1 C9 H9C . . 109.5
H9A C9 H9C . . 109.5
H9B C9 H9C . . 109.5
Si1 C10 H10A . . 109.5
Si1 C10 H10B . . 109.5
H10A C10 H10B . . 109.5
Si1 C10 H10C . . 109.5
H10A C10 H10C . . 109.5
H10B C10 H10C . . 109.5
Si1 C11 H11A . . 109.5
Si1 C11 H11B . . 109.5
H11A C11 H11B . . 109.5
Si1 C11 H11C . . 109.5
H11A C11 H11C . . 109.5
H11B C11 H11C . . 109.5
Si1 C12 H12A . . 109.5
Si1 C12 H12B . . 109.5
H12A C12 H12B . . 109.5
Si1 C12 H12C . . 109.5
H12A C12 H12C . . 109.5
H12B C12 H12C . . 109.5

loop_
_geom_bond_atom_site_label_1
_geom_bond_atom_site_label_2
_geom_bond_site_symmetry_2
_geom_bond_distance
Co1 C2 . 2.084(2)
Co1 C2 2_657 2.084(2)
Co1 C5 . 2.091(2)
Co1 C5 2_657 2.091(2)
Co1 C4 . 2.093(2)
Co1 C4 2_657 2.093(2)
Co1 C3 . 2.140(2)
Co1 C3 2_657 2.140(2)
Co1 C1 . 2.153(2)
Co1 C1 2_657 2.153(2)
N1 C6 . 1.402(3)
N1 C9 . 1.452(3)
N1 C8 . 1.462(3)
Si1 C10 . 1.853(3)
Si1 C12 . 1.855(3)
Si1 C3 . 1.859(2)
Si1 C11 . 1.868(3)
C1 C5 . 1.412(3)
C1 C2 . 1.422(3)
C1 C6 . 1.477(3)
C2 C3 . 1.439(3)
C2 H2 . 0.9400
C3 C4 . 1.414(3)
C4 C5 . 1.427(3)
C4 H4 . 0.9400
C5 H5 . 0.9400
C6 C7 . 1.329(3)
C7 H7A . 0.9400
C7 H7B . 0.9400
C8 H8A . 0.9700
C8 H8B . 0.9700
C8 H8C . 0.9700
C9 H9A . 0.9700
C9 H9B . 0.9700
C9 H9C . 0.9700
C10 H10A . 0.9700
C10 H10B . 0.9700
C10 H10C . 0.9700
C11 H11A . 0.9700
C11 H11B . 0.9700
C11 H11C . 0.9700
C12 H12A . 0.9700
C12 H12B . 0.9700
C12 H12C . 0.9700
